data_4340383
loop_
_publ_author_name
'Burford, Neil'
'Ragogna, Paul J.'
'Sharp, Kendall'
'McDonald, Robert'
'Ferguson, Michael J.'

_publ_section_title
;
 Arsinophosphonium cations from arsenium-phosphine and -bisphosphine
 coordination chemistry.
;
_journal_issue 25
_journal_name_full 'Inorganic chemistry'
_journal_page_first 9453
_journal_page_last 9460
_journal_paper_doi 10.1021/ic050989w
_journal_volume 44
_journal_year 2005
_chemical_formula_moiety 'C29 H32 As2 N2 P2, 2(Cl4 Ga)'
_chemical_formula_sum 'C29 H32 As2 Cl8 Ga2 N2 P2'
_chemical_formula_weight 1043.39
_chemical_name_systematic
;
 ?
;
_space_group_IT_number 2
_symmetry_cell_setting triclinic
_symmetry_space_group_name_Hall '-P 1'
_symmetry_space_group_name_H-M 'P -1'
_atom_sites_solution_hydrogens geom
_atom_sites_solution_primary direct
_atom_sites_solution_secondary difmap
_audit_creation_method SHELXL-97
_cell_angle_alpha 75.9930(10)
_cell_angle_beta 85.1000(10)
_cell_angle_gamma 76.6770(10)
_cell_formula_units_Z 2
_cell_length_a 10.2840(9)
_cell_length_b 11.5340(10)
_cell_length_c 17.5873(15)
_cell_measurement_reflns_used 6686
_cell_measurement_temperature 193(2)
_cell_measurement_theta_max 0.00
_cell_measurement_theta_min 0.00
_cell_volume 1968.7(3)
_computing_cell_refinement 'Bruker SAINT (Bruker, 1997)'
_computing_data_collection 'Bruker SMART (Bruker, 1997)'
_computing_data_reduction 'Bruker SAINT (Bruker, 1997)'
_computing_molecular_graphics 'Bruker SHELXTL (Bruker, 1997)'
_computing_publication_material 'Bruker SHELXTL (Bruker, 1997)'
_computing_structure_refinement 'SHELXL-97 (Sheldrick, 1997)'
_computing_structure_solution 'SHELXS-97 (Sheldrick, 1990)'
_diffrn_ambient_temperature 193(2)
_diffrn_detector_area_resol_mean 8.192
_diffrn_measured_fraction_theta_full 0.991
_diffrn_measured_fraction_theta_max 0.991
_diffrn_measurement_device_type 'Bruker PLATFORM diffractometer/SMART 1000 CCD area detector'
_diffrn_measurement_method '\w scans'
_diffrn_radiation_monochromator graphite
_diffrn_radiation_source 'fine-focus sealed tube'
_diffrn_radiation_type MoK\a
_diffrn_radiation_wavelength 0.71073
_diffrn_reflns_av_R_equivalents 0.0320
_diffrn_reflns_av_sigmaI/netI 0.0496
_diffrn_reflns_limit_h_max 12
_diffrn_reflns_limit_h_min -12
_diffrn_reflns_limit_k_max 14
_diffrn_reflns_limit_k_min -14
_diffrn_reflns_limit_l_max 21
_diffrn_reflns_limit_l_min -21
_diffrn_reflns_number 15224
_diffrn_reflns_theta_full 26.41
_diffrn_reflns_theta_max 26.41
_diffrn_reflns_theta_min 1.19
_diffrn_standards_decay_% 0
_diffrn_standards_interval_time 0
_diffrn_standards_number 0
_exptl_absorpt_coefficient_mu 3.685
_exptl_absorpt_correction_T_max 0.7327
_exptl_absorpt_correction_T_min 0.3505
_exptl_absorpt_correction_type integration
_exptl_absorpt_process_details 'Bruker SHELXTL (Bruker, 1997)'
_exptl_crystal_colour orange
_exptl_crystal_density_diffrn 1.760
_exptl_crystal_density_method 'not measured'
_exptl_crystal_description plate
_exptl_crystal_F_000 1028
_exptl_crystal_size_max 0.36
_exptl_crystal_size_mid 0.10
_exptl_crystal_size_min 0.09
_refine_diff_density_max 0.581
_refine_diff_density_min -0.330
_refine_diff_density_rms 0.080
_refine_ls_extinction_method none
_refine_ls_goodness_of_fit_ref 0.993
_refine_ls_hydrogen_treatment constr
_refine_ls_matrix_type full
_refine_ls_number_parameters 406
_refine_ls_number_reflns 8009
_refine_ls_number_restraints 0
_refine_ls_restrained_S_all 0.993
_refine_ls_R_factor_all 0.0503
_refine_ls_R_factor_gt 0.0332
_refine_ls_shift/su_max 0.000
_refine_ls_shift/su_mean 0.000
_refine_ls_structure_factor_coef Fsqd
_refine_ls_weighting_details 'calc w=1/[\s^2^(Fo^2^)+(0.0375P)^2^+0.0000P] where P=(Fo^2^+2Fc^2^)/3'
_refine_ls_weighting_scheme calc
_refine_ls_wR_factor_gt 0.0734
_refine_ls_wR_factor_ref 0.0800
_reflns_number_gt 6244
_reflns_number_total 8009
_reflns_threshold_expression I>2\s(I)
_cod_data_source_file ic050989wsi20050616_040139.cif
_cod_data_source_block dal0520_[AN-dmpm-AN]11b[GaCl4]2
_cod_depositor_comments
;
The following automatic conversions were performed:

'_symmetry_cell_setting' value 'Triclinic' changed to 'triclinic'
according to
/usr/data/users/saulius/automatic-downloads/retrospective/ACS/lib/dictionaries/cif_core.dic
dictionary named 'cif_core.dic' version 2.4.2 from 2011-04-26.

Automatic conversion script
Id: cif_fix_values 2281 2013-09-26 08:29:07Z andrius 
;
_cod_database_code 4340383

loop_
_symmetry_equiv_pos_as_xyz
'x, y, z'
'-x, -y, -z'

loop_
_atom_site_label
_atom_site_type_symbol
_atom_site_fract_x
_atom_site_fract_y
_atom_site_fract_z
_atom_site_U_iso_or_equiv
_atom_site_adp_type
_atom_site_occupancy
_atom_site_symmetry_multiplicity
_atom_site_calc_flag
_atom_site_refinement_flags
As1 As 0.39049(3) 0.14343(3) 0.062189(19) 0.03174(9) Uani 1 1 d .
As2 As 0.27224(3) 0.21358(3) 0.441841(18) 0.02900(9) Uani 1 1 d .
P1 P 0.21708(8) 0.19971(8) 0.15315(5) 0.02843(18) Uani 1 1 d .
P2 P 0.17735(8) 0.27602(7) 0.31658(5) 0.02753(18) Uani 1 1 d .
N1 N 0.2684(3) -0.0809(2) 0.03677(16) 0.0376(7) Uani 1 1 d .
H1N H 0.2312 -0.1404 0.0325 0.045 Uiso 1 1 calc R
N2 N 0.5688(3) 0.1359(2) 0.36783(16) 0.0362(7) Uani 1 1 d .
H2N H 0.6444 0.1183 0.3413 0.043 Uiso 1 1 calc R
C1 C 0.2616(3) 0.1384(3) -0.00997(18) 0.0319(7) Uani 1 1 d .
C2 C 0.2097(4) 0.2472(3) -0.06327(19) 0.0390(8) Uani 1 1 d .
H2 H 0.2389 0.3194 -0.0629 0.047 Uiso 1 1 calc R
C3 C 0.1168(4) 0.2515(4) -0.1166(2) 0.0471(9) Uani 1 1 d .
H3 H 0.0811 0.3265 -0.1520 0.056 Uiso 1 1 calc R
C4 C 0.0758(4) 0.1460(3) -0.1180(2) 0.0441(9) Uani 1 1 d .
H4 H 0.0122 0.1484 -0.1548 0.053 Uiso 1 1 calc R
C5 C 0.1267(3) 0.0383(3) -0.06667(19) 0.0377(8) Uani 1 1 d .
H5 H 0.0977 -0.0336 -0.0682 0.045 Uiso 1 1 calc R
C6 C 0.2202(3) 0.0323(3) -0.01218(18) 0.0299(7) Uani 1 1 d .
C7 C 0.4297(3) -0.0288(3) 0.11127(18) 0.0328(7) Uani 1 1 d .
C8 C 0.5285(3) -0.0704(4) 0.1675(2) 0.0422(9) Uani 1 1 d .
H8 H 0.5714 -0.0136 0.1807 0.051 Uiso 1 1 calc R
C9 C 0.5643(4) -0.1923(4) 0.2039(2) 0.0477(10) Uani 1 1 d .
H9 H 0.6310 -0.2196 0.2424 0.057 Uiso 1 1 calc R
C10 C 0.5028(4) -0.2745(3) 0.1842(2) 0.0474(10) Uani 1 1 d .
H10 H 0.5277 -0.3588 0.2093 0.057 Uiso 1 1 calc R
C11 C 0.4062(4) -0.2373(3) 0.1290(2) 0.0423(9) Uani 1 1 d .
H11 H 0.3653 -0.2955 0.1159 0.051 Uiso 1 1 calc R
C12 C 0.3679(3) -0.1129(3) 0.09186(18) 0.0320(7) Uani 1 1 d .
C21 C 0.4120(3) 0.3022(3) 0.41201(18) 0.0302(7) Uani 1 1 d .
C22 C 0.3868(4) 0.4210(3) 0.4243(2) 0.0475(9) Uani 1 1 d .
H22 H 0.3032 0.4536 0.4469 0.057 Uiso 1 1 calc R
C23 C 0.4808(4) 0.4903(4) 0.4043(3) 0.0564(11) Uani 1 1 d .
H23 H 0.4617 0.5718 0.4113 0.068 Uiso 1 1 calc R
C24 C 0.6039(4) 0.4414(4) 0.3738(2) 0.0547(11) Uani 1 1 d .
H24 H 0.6703 0.4889 0.3610 0.066 Uiso 1 1 calc R
C25 C 0.6312(4) 0.3246(3) 0.3619(2) 0.0429(9) Uani 1 1 d .
H25 H 0.7161 0.2921 0.3408 0.051 Uiso 1 1 calc R
C26 C 0.5352(3) 0.2534(3) 0.38061(18) 0.0310(7) Uani 1 1 d .
C27 C 0.3708(3) 0.0589(3) 0.42435(16) 0.0269(7) Uani 1 1 d .
C28 C 0.3084(3) -0.0409(3) 0.44504(18) 0.0336(7) Uani 1 1 d .
H28 H 0.2210 -0.0304 0.4683 0.040 Uiso 1 1 calc R
C29 C 0.3717(4) -0.1538(3) 0.4323(2) 0.0420(8) Uani 1 1 d .
H29 H 0.3283 -0.2206 0.4463 0.050 Uiso 1 1 calc R
C30 C 0.4999(4) -0.1684(3) 0.39853(19) 0.0389(8) Uani 1 1 d .
H30 H 0.5443 -0.2459 0.3893 0.047 Uiso 1 1 calc R
C31 C 0.5632(3) -0.0723(3) 0.37844(19) 0.0353(8) Uani 1 1 d .
H31 H 0.6510 -0.0841 0.3557 0.042 Uiso 1 1 calc R
C32 C 0.5001(3) 0.0425(3) 0.39092(17) 0.0283(7) Uani 1 1 d .
C40 C 0.2838(3) 0.2049(3) 0.24466(17) 0.0267(6) Uani 1 1 d .
H40A H 0.3591 0.2470 0.2307 0.032 Uiso 1 1 calc R
H40B H 0.3224 0.1194 0.2716 0.032 Uiso 1 1 calc R
C41 C 0.1105(4) 0.0925(4) 0.1749(2) 0.0490(10) Uani 1 1 d .
H41A H 0.0395 0.1168 0.2124 0.059 Uiso 1 1 calc R
H41B H 0.1630 0.0107 0.1976 0.059 Uiso 1 1 calc R
H41C H 0.0705 0.0912 0.1266 0.059 Uiso 1 1 calc R
C42 C 0.1244(4) 0.3485(3) 0.1073(2) 0.0454(9) Uani 1 1 d .
H42A H 0.0514 0.3758 0.1429 0.055 Uiso 1 1 calc R
H42B H 0.0874 0.3448 0.0587 0.055 Uiso 1 1 calc R
H42C H 0.1838 0.4064 0.0954 0.055 Uiso 1 1 calc R
C43 C 0.0191(3) 0.2336(4) 0.3290(2) 0.0442(9) Uani 1 1 d .
H43A H -0.0245 0.2576 0.2784 0.053 Uiso 1 1 calc R
H43B H -0.0372 0.2752 0.3664 0.053 Uiso 1 1 calc R
H43C H 0.0324 0.1448 0.3488 0.053 Uiso 1 1 calc R
C44 C 0.1512(4) 0.4394(3) 0.2838(2) 0.0532(11) Uani 1 1 d .
H44A H 0.1120 0.4653 0.2319 0.064 Uiso 1 1 calc R
H44B H 0.2370 0.4639 0.2807 0.064 Uiso 1 1 calc R
H44C H 0.0904 0.4782 0.3209 0.064 Uiso 1 1 calc R
Ga1 Ga 0.01264(3) 0.75438(3) 0.37949(2) 0.03271(10) Uani 1 1 d .
Ga2 Ga 0.69490(4) 0.34648(3) 0.12763(2) 0.03746(10) Uani 1 1 d .
Cl1 Cl -0.14151(9) 0.67258(9) 0.35077(6) 0.0513(2) Uani 1 1 d .
Cl2 Cl -0.07305(10) 0.94374(8) 0.38571(7) 0.0553(3) Uani 1 1 d .
Cl3 Cl 0.17041(9) 0.75245(9) 0.28922(5) 0.0525(2) Uani 1 1 d .
Cl4 Cl 0.09580(9) 0.65090(10) 0.49107(5) 0.0519(2) Uani 1 1 d .
Cl5 Cl 0.78884(9) 0.45543(8) 0.18247(5) 0.0432(2) Uani 1 1 d .
Cl6 Cl 0.73777(11) 0.15832(8) 0.19572(6) 0.0527(3) Uani 1 1 d .
Cl7 Cl 0.79107(11) 0.34532(9) 0.01236(6) 0.0555(3) Uani 1 1 d .
Cl8 Cl 0.48176(10) 0.41958(9) 0.12407(8) 0.0650(3) Uani 1 1 d .

loop_
_atom_site_aniso_label
_atom_site_aniso_U_11
_atom_site_aniso_U_22
_atom_site_aniso_U_33
_atom_site_aniso_U_23
_atom_site_aniso_U_13
_atom_site_aniso_U_12
As1 0.02820(18) 0.0418(2) 0.02947(18) -0.01327(15) 0.00472(14) -0.01262(15)
As2 0.02566(17) 0.03699(19) 0.02517(17) -0.01227(14) 0.00103(13) -0.00367(14)
P1 0.0250(4) 0.0373(5) 0.0253(4) -0.0106(4) 0.0001(3) -0.0082(4)
P2 0.0252(4) 0.0288(4) 0.0290(4) -0.0110(3) -0.0041(3) -0.0009(3)
N1 0.0390(16) 0.0349(15) 0.0418(17) -0.0090(13) -0.0107(13) -0.0102(13)
N2 0.0293(15) 0.0405(16) 0.0420(16) -0.0163(14) 0.0100(12) -0.0104(12)
C1 0.0300(17) 0.0419(19) 0.0238(16) -0.0105(14) 0.0034(13) -0.0064(14)
C2 0.048(2) 0.041(2) 0.0284(18) -0.0063(16) 0.0047(16) -0.0137(17)
C3 0.054(2) 0.050(2) 0.0288(19) 0.0001(17) -0.0077(17) -0.0019(19)
C4 0.041(2) 0.061(2) 0.0315(19) -0.0125(18) -0.0061(16) -0.0097(18)
C5 0.0376(19) 0.048(2) 0.0321(18) -0.0143(16) -0.0032(15) -0.0124(16)
C6 0.0270(17) 0.0369(18) 0.0264(16) -0.0116(14) 0.0019(13) -0.0045(14)
C7 0.0264(17) 0.0428(19) 0.0282(17) -0.0124(15) 0.0037(13) -0.0030(14)
C8 0.0309(19) 0.062(2) 0.037(2) -0.0232(18) -0.0020(15) -0.0021(17)
C9 0.042(2) 0.065(3) 0.0295(19) -0.0142(19) -0.0062(16) 0.0083(19)
C10 0.051(2) 0.045(2) 0.034(2) -0.0063(17) 0.0010(17) 0.0095(18)
C11 0.045(2) 0.043(2) 0.0351(19) -0.0090(16) 0.0026(16) -0.0032(17)
C12 0.0290(17) 0.0348(18) 0.0288(17) -0.0077(14) 0.0016(14) -0.0004(14)
C21 0.0329(18) 0.0305(17) 0.0303(17) -0.0089(14) -0.0076(14) -0.0082(14)
C22 0.051(2) 0.042(2) 0.055(2) -0.0208(19) -0.0102(19) -0.0074(18)
C23 0.070(3) 0.040(2) 0.070(3) -0.023(2) -0.010(2) -0.019(2)
C24 0.061(3) 0.054(2) 0.062(3) -0.013(2) -0.012(2) -0.034(2)
C25 0.038(2) 0.052(2) 0.043(2) -0.0092(18) -0.0040(16) -0.0198(17)
C26 0.0314(18) 0.0376(18) 0.0272(16) -0.0079(14) -0.0063(13) -0.0117(14)
C27 0.0266(16) 0.0313(16) 0.0210(15) -0.0046(13) -0.0031(12) -0.0032(13)
C28 0.0317(18) 0.0404(19) 0.0290(17) -0.0046(15) -0.0018(14) -0.0113(15)
C29 0.053(2) 0.0365(19) 0.039(2) -0.0057(16) -0.0033(17) -0.0165(17)
C30 0.047(2) 0.0321(18) 0.0363(19) -0.0084(16) -0.0057(16) -0.0040(16)
C31 0.0312(18) 0.0379(19) 0.0346(18) -0.0103(16) -0.0026(14) -0.0001(15)
C32 0.0302(17) 0.0310(17) 0.0253(16) -0.0077(13) -0.0038(13) -0.0074(14)
C40 0.0240(15) 0.0304(16) 0.0256(16) -0.0083(13) -0.0006(12) -0.0040(13)
C41 0.044(2) 0.076(3) 0.047(2) -0.035(2) 0.0119(18) -0.036(2)
C42 0.040(2) 0.058(2) 0.0301(19) -0.0095(17) -0.0038(15) 0.0064(18)
C43 0.0309(19) 0.069(3) 0.039(2) -0.0216(19) 0.0034(15) -0.0144(18)
C44 0.073(3) 0.0303(19) 0.054(2) -0.0154(18) -0.020(2) 0.0068(19)
Ga1 0.02751(19) 0.0353(2) 0.0344(2) -0.00845(16) 0.00007(15) -0.00468(15)
Ga2 0.0317(2) 0.0344(2) 0.0444(2) -0.00544(17) 0.00034(17) -0.00781(16)
Cl1 0.0393(5) 0.0508(5) 0.0698(7) -0.0210(5) -0.0111(5) -0.0105(4)
Cl2 0.0493(6) 0.0356(5) 0.0806(7) -0.0169(5) 0.0108(5) -0.0093(4)
Cl3 0.0417(5) 0.0692(7) 0.0418(5) -0.0114(5) 0.0104(4) -0.0082(5)
Cl4 0.0428(5) 0.0682(6) 0.0353(5) -0.0073(5) -0.0043(4) 0.0027(5)
Cl5 0.0377(5) 0.0405(5) 0.0521(5) -0.0113(4) -0.0021(4) -0.0092(4)
Cl6 0.0711(7) 0.0332(5) 0.0477(5) -0.0067(4) 0.0134(5) -0.0071(5)
Cl7 0.0699(7) 0.0630(6) 0.0390(5) -0.0103(5) 0.0043(5) -0.0288(5)
Cl8 0.0331(5) 0.0523(6) 0.1093(9) -0.0186(6) -0.0067(5) -0.0073(4)

loop_
_atom_type_symbol
_atom_type_description
_atom_type_scat_dispersion_real
_atom_type_scat_dispersion_imag
_atom_type_scat_source
C C 0.0033 0.0016 'International Tables Vol C Tables 4.2.6.8 and 6.1.1.4'
H H 0.0000 0.0000 'International Tables Vol C Tables 4.2.6.8 and 6.1.1.4'
N N 0.0061 0.0033 'International Tables Vol C Tables 4.2.6.8 and 6.1.1.4'
P P 0.1023 0.0942 'International Tables Vol C Tables 4.2.6.8 and 6.1.1.4'
Cl Cl 0.1484 0.1585 'International Tables Vol C Tables 4.2.6.8 and 6.1.1.4'
Ga Ga 0.2307 1.6083 'International Tables Vol C Tables 4.2.6.8 and 6.1.1.4'
As As 0.0499 2.0058 'International Tables Vol C Tables 4.2.6.8 and 6.1.1.4'

loop_
_geom_angle_atom_site_label_1
_geom_angle_atom_site_label_2
_geom_angle_atom_site_label_3
_geom_angle
C7 As1 C1 97.05(14)
C7 As1 P1 95.78(9)
C1 As1 P1 91.09(9)
C21 As2 C27 97.64(13)
C21 As2 P2 94.62(9)
C27 As2 P2 93.72(9)
C41 P1 C42 110.14(19)
C41 P1 C40 108.34(16)
C42 P1 C40 109.89(15)
C41 P1 As1 110.39(12)
C42 P1 As1 106.48(12)
C40 P1 As1 111.59(10)
C43 P2 C44 108.99(19)
C43 P2 C40 111.04(15)
C44 P2 C40 109.12(17)
C43 P2 As2 106.26(12)
C44 P2 As2 109.46(13)
C40 P2 As2 111.91(10)
C6 N1 C12 128.6(3)
C32 N2 C26 129.1(3)
C2 C1 C6 119.0(3)
C2 C1 As1 117.4(2)
C6 C1 As1 123.6(2)
C3 C2 C1 121.0(3)
C2 C3 C4 119.6(3)
C5 C4 C3 120.2(3)
C4 C5 C6 121.1(3)
N1 C6 C5 117.4(3)
N1 C6 C1 123.4(3)
C5 C6 C1 119.2(3)
C12 C7 C8 119.1(3)
C12 C7 As1 123.4(2)
C8 C7 As1 117.4(3)
C9 C8 C7 121.0(3)
C8 C9 C10 119.4(3)
C11 C10 C9 121.3(4)
C10 C11 C12 119.9(4)
C7 C12 N1 123.6(3)
C7 C12 C11 119.3(3)
N1 C12 C11 117.0(3)
C26 C21 C22 119.6(3)
C26 C21 As2 123.2(2)
C22 C21 As2 117.1(3)
C23 C22 C21 120.8(4)
C22 C23 C24 119.6(4)
C25 C24 C23 120.6(4)
C24 C25 C26 120.5(4)
N2 C26 C21 123.2(3)
N2 C26 C25 117.9(3)
C21 C26 C25 118.9(3)
C32 C27 C28 119.1(3)
C32 C27 As2 122.9(2)
C28 C27 As2 118.0(2)
C29 C28 C27 121.2(3)
C28 C29 C30 119.0(3)
C31 C30 C29 120.7(3)
C30 C31 C32 120.8(3)
N2 C32 C31 117.7(3)
N2 C32 C27 123.2(3)
C31 C32 C27 119.1(3)
P1 C40 P2 120.99(16)
Cl4 Ga1 Cl3 109.22(4)
Cl4 Ga1 Cl1 109.57(4)
Cl3 Ga1 Cl1 109.63(4)
Cl4 Ga1 Cl2 109.86(4)
Cl3 Ga1 Cl2 108.90(4)
Cl1 Ga1 Cl2 109.64(4)
Cl8 Ga2 Cl6 110.42(4)
Cl8 Ga2 Cl5 109.53(4)
Cl6 Ga2 Cl5 108.56(4)
Cl8 Ga2 Cl7 113.70(5)
Cl6 Ga2 Cl7 106.83(4)
Cl5 Ga2 Cl7 107.63(4)

loop_
_geom_bond_atom_site_label_1
_geom_bond_atom_site_label_2
_geom_bond_distance
As1 C7 1.927(3)
As1 C1 1.931(3)
As1 P1 2.3755(8)
As2 C21 1.917(3)
As2 C27 1.919(3)
As2 P2 2.3663(9)
P1 C41 1.789(3)
P1 C42 1.792(3)
P1 C40 1.822(3)
P2 C43 1.785(3)
P2 C44 1.795(3)
P2 C40 1.823(3)
N1 C6 1.386(4)
N1 C12 1.395(4)
N2 C32 1.383(4)
N2 C26 1.388(4)
C1 C2 1.395(5)
C1 C6 1.395(4)
C2 C3 1.380(5)
C3 C4 1.383(5)
C4 C5 1.368(5)
C5 C6 1.394(4)
C7 C12 1.395(4)
C7 C8 1.399(5)
C8 C9 1.374(5)
C9 C10 1.377(5)
C10 C11 1.370(5)
C11 C12 1.403(5)
C21 C26 1.389(4)
C21 C22 1.401(4)
C22 C23 1.364(5)
C23 C24 1.382(6)
C24 C25 1.375(5)
C25 C26 1.395(4)
C27 C32 1.398(4)
C27 C28 1.402(4)
C28 C29 1.376(4)
C29 C30 1.390(5)
C30 C31 1.371(5)
C31 C32 1.394(4)
Ga1 Cl4 2.1654(10)
Ga1 Cl3 2.1711(9)
Ga1 Cl1 2.1715(10)
Ga1 Cl2 2.1842(10)
Ga2 Cl8 2.1599(10)
Ga2 Cl6 2.1748(10)
Ga2 Cl5 2.1791(10)
Ga2 Cl7 2.1801(10)

loop_
_geom_torsion_atom_site_label_1
_geom_torsion_atom_site_label_2
_geom_torsion_atom_site_label_3
_geom_torsion_atom_site_label_4
_geom_torsion
C7 As1 P1 C41 -43.25(18)
C1 As1 P1 C41 53.96(18)
C7 As1 P1 C42 -162.79(16)
C1 As1 P1 C42 -65.58(17)
C7 As1 P1 C40 77.30(15)
C1 As1 P1 C40 174.50(15)
C21 As2 P2 C43 -168.12(16)
C27 As2 P2 C43 93.89(16)
C21 As2 P2 C44 -50.57(18)
C27 As2 P2 C44 -148.56(18)
C21 As2 P2 C40 70.53(15)
C27 As2 P2 C40 -27.46(14)
C7 As1 C1 C2 -176.1(2)
P1 As1 C1 C2 87.9(2)
C7 As1 C1 C6 2.7(3)
P1 As1 C1 C6 -93.2(3)
C6 C1 C2 C3 1.3(5)
As1 C1 C2 C3 -179.7(3)
C1 C2 C3 C4 -1.0(5)
C2 C3 C4 C5 0.4(6)
C3 C4 C5 C6 -0.1(5)
C12 N1 C6 C5 175.2(3)
C12 N1 C6 C1 -4.1(5)
C4 C5 C6 N1 -178.9(3)
C4 C5 C6 C1 0.4(5)
C2 C1 C6 N1 178.2(3)
As1 C1 C6 N1 -0.6(4)
C2 C1 C6 C5 -1.0(5)
As1 C1 C6 C5 -179.9(2)
C1 As1 C7 C12 -1.4(3)
P1 As1 C7 C12 90.4(3)
C1 As1 C7 C8 176.6(2)
P1 As1 C7 C8 -91.6(2)
C12 C7 C8 C9 -0.4(5)
As1 C7 C8 C9 -178.6(3)
C7 C8 C9 C10 0.5(5)
C8 C9 C10 C11 -0.1(5)
C9 C10 C11 C12 -0.4(5)
C8 C7 C12 N1 179.9(3)
As1 C7 C12 N1 -2.1(4)
C8 C7 C12 C11 -0.1(5)
As1 C7 C12 C11 177.9(2)
C6 N1 C12 C7 5.6(5)
C6 N1 C12 C11 -174.4(3)
C10 C11 C12 C7 0.5(5)
C10 C11 C12 N1 -179.5(3)
C27 As2 C21 C26 5.8(3)
P2 As2 C21 C26 -88.6(3)
C27 As2 C21 C22 -173.1(3)
P2 As2 C21 C22 92.5(3)
C26 C21 C22 C23 1.4(5)
As2 C21 C22 C23 -179.7(3)
C21 C22 C23 C24 -2.1(6)
C22 C23 C24 C25 1.5(6)
C23 C24 C25 C26 -0.2(6)
C32 N2 C26 C21 -8.7(5)
C32 N2 C26 C25 170.2(3)
C22 C21 C26 N2 178.9(3)
As2 C21 C26 N2 0.0(4)
C22 C21 C26 C25 -0.1(5)
As2 C21 C26 C25 -179.0(2)
C24 C25 C26 N2 -179.5(3)
C24 C25 C26 C21 -0.5(5)
C21 As2 C27 C32 -5.9(3)
P2 As2 C27 C32 89.2(2)
C21 As2 C27 C28 175.1(2)
P2 As2 C27 C28 -89.7(2)
C32 C27 C28 C29 -0.7(5)
As2 C27 C28 C29 178.3(2)
C27 C28 C29 C30 0.3(5)
C28 C29 C30 C31 0.2(5)
C29 C30 C31 C32 -0.4(5)
C26 N2 C32 C31 -172.8(3)
C26 N2 C32 C27 8.6(5)
C30 C31 C32 N2 -178.8(3)
C30 C31 C32 C27 0.0(5)
C28 C27 C32 N2 179.2(3)
As2 C27 C32 N2 0.3(4)
C28 C27 C32 C31 0.6(4)
As2 C27 C32 C31 -178.3(2)
C41 P1 C40 P2 -71.4(2)
C42 P1 C40 P2 48.9(2)
As1 P1 C40 P2 166.83(14)
C43 P2 C40 P1 43.3(2)
C44 P2 C40 P1 -76.9(2)
As2 P2 C40 P1 161.85(14)
